data_7238893
loop_
_publ_author_name
'Das, Subrata'
'Thakur, Ashim Jyoti'
'Medhi, Tapas'
'Das, Babulal'

_publ_section_title
;
 An efficient stereo-controlled synthesis of
 bis-pyrimido-[4,5-d]-pyrimidine derivatives via aza-Diels--Alder
 methodology and their preliminary bioactivity
;
_journal_issue 10
_journal_name_full 'RSC Advances'
_journal_page_first 3407
_journal_paper_doi 10.1039/c3ra22089c
_journal_volume 3
_journal_year 2013
_chemical_formula_sum 'C37 H35 Cl2 N9 O5'
_chemical_formula_weight 756.64
_space_group_IT_number 62
_space_group_name_Hall '-P 2ac 2n'
_space_group_name_H-M_alt 'P n m a'
_symmetry_cell_setting orthorhombic
_symmetry_space_group_name_H-M 'P n m a'
_atom_sites_solution_hydrogens geom
_atom_sites_solution_primary direct
_atom_sites_solution_secondary difmap
_audit_creation_method SHELXL-97
_cell_angle_alpha 90.00
_cell_angle_beta 90.00
_cell_angle_gamma 90.00
_cell_formula_units_Z 4
_cell_length_a 16.0317(17)
_cell_length_b 22.181(2)
_cell_length_c 10.2433(13)
_cell_measurement_temperature 296(2)
_cell_volume 3642.5(7)
_computing_cell_refinement 'Bruker SMART'
_computing_data_collection 'Bruker SMART'
_computing_data_reduction 'Bruker SAINT'
_computing_molecular_graphics 'Bruker SHELXTL'
_computing_publication_material 'Bruker SHELXTL'
_computing_structure_refinement 'SHELXL-97 (Sheldrick, 1997)'
_computing_structure_solution 'SHELXS-97 (Sheldrick, 1990)'
_diffrn_ambient_temperature 296(2)
_diffrn_measured_fraction_theta_full 0.999
_diffrn_measured_fraction_theta_max 0.999
_diffrn_measurement_device_type 'CCD area detector'
_diffrn_measurement_method 'phi and omega scans'
_diffrn_radiation_monochromator graphite
_diffrn_radiation_source 'fine-focus sealed tube'
_diffrn_radiation_type MoK\a
_diffrn_radiation_wavelength 0.71073
_diffrn_reflns_av_R_equivalents 0.1051
_diffrn_reflns_av_sigmaI/netI 0.0655
_diffrn_reflns_limit_h_max 19
_diffrn_reflns_limit_h_min -19
_diffrn_reflns_limit_k_max 26
_diffrn_reflns_limit_k_min -26
_diffrn_reflns_limit_l_max 12
_diffrn_reflns_limit_l_min -12
_diffrn_reflns_number 31686
_diffrn_reflns_theta_full 25.00
_diffrn_reflns_theta_max 25.00
_diffrn_reflns_theta_min 1.84
_exptl_absorpt_coefficient_mu 0.236
_exptl_absorpt_correction_type none
_exptl_crystal_colour colorless
_exptl_crystal_density_diffrn 1.383
_exptl_crystal_density_method 'not measured'
_exptl_crystal_description plates
_exptl_crystal_F_000 1576
_exptl_crystal_size_max 0.32
_exptl_crystal_size_mid 0.24
_exptl_crystal_size_min 0.15
_refine_diff_density_max 0.339
_refine_diff_density_min -0.304
_refine_diff_density_rms 0.062
_refine_ls_extinction_method none
_refine_ls_goodness_of_fit_ref 1.062
_refine_ls_hydrogen_treatment mixed
_refine_ls_matrix_type full
_refine_ls_number_parameters 255
_refine_ls_number_reflns 3292
_refine_ls_number_restraints 0
_refine_ls_restrained_S_all 1.062
_refine_ls_R_factor_all 0.1100
_refine_ls_R_factor_gt 0.0844
_refine_ls_shift/su_max 0.003
_refine_ls_shift/su_mean 0.000
_refine_ls_structure_factor_coef Fsqd
_refine_ls_weighting_details 'calc w=1/[\s^2^(Fo^2^)+(0.1000P)^2^+0.5270P] where P=(Fo^2^+2Fc^2^)/3'
_refine_ls_weighting_scheme calc
_refine_ls_wR_factor_gt 0.2139
_refine_ls_wR_factor_ref 0.2467
_reflns_number_gt 1970
_reflns_number_total 3292
_reflns_threshold_expression >2sigma(I)
_cod_data_source_file c3ra22089c.txt
_cod_data_source_block sd-88_0m
_cod_depositor_comments
;
The following automatic conversions were performed:

data item '_symmetry_cell_setting' value 'Orthorhombic' was changed
to 'orthorhombic' in accordance with the
/home/saulius/struct/COD-crude-data/automatic-downloads/DataCite-retrospective/RSC/depositions/lib/dictionaries/cif_core.dic
dictionary named 'cif_core.dic' version 2.4.2 last updated on
2011-04-26.

Automatic conversion script
Id: cif_fix_values 6909 2019-04-08 15:41:33Z antanas 
;
_cod_original_sg_symbol_H-M Pnma
_cod_database_code 7238893

loop_
_symmetry_equiv_pos_as_xyz
'x, y, z'
'-x+1/2, -y, z+1/2'
'x+1/2, -y+1/2, -z+1/2'
'-x, y+1/2, -z'
'-x, -y, -z'
'x-1/2, y, -z-1/2'
'-x-1/2, y-1/2, z-1/2'
'x, -y-1/2, z'

loop_
_atom_site_label
_atom_site_type_symbol
_atom_site_fract_x
_atom_site_fract_y
_atom_site_fract_z
_atom_site_U_iso_or_equiv
_atom_site_adp_type
_atom_site_occupancy
_atom_site_symmetry_multiplicity
_atom_site_calc_flag
_atom_site_refinement_flags
Cl1 Cl 0.52701(9) 0.16574(8) 0.50020(16) 0.1082(7) Uani 1 1 d .
O1 O -0.0386(2) 0.11830(15) 0.3652(3) 0.0771(10) Uani 1 1 d .
O2 O -0.1850(2) 0.00688(15) 0.6584(4) 0.0836(11) Uani 1 1 d .
C20 C 0.1094(3) 0.11807(19) 0.5179(5) 0.0546(11) Uani 1 1 d .
N1 N -0.1142(2) 0.06515(17) 0.5147(4) 0.0667(11) Uani 1 1 d .
N2 N -0.0507(2) 0.02826(15) 0.7054(4) 0.0621(10) Uani 1 1 d .
N3 N 0.0875(3) 0.04684(18) 0.7565(4) 0.0719(11) Uani 1 1 d .
C14 C 0.1096(3) 0.21887(19) 0.4027(4) 0.0631(12) Uani 1 1 d .
H14 H 0.1136 0.1982 0.3240 0.076 Uiso 1 1 calc R
C12 C 0.1037(3) 0.18705(19) 0.5179(4) 0.0519(10) Uani 1 1 d .
C13 C 0.0959(3) 0.21868(18) 0.6336(4) 0.0560(11) Uani 1 1 d .
H13 H 0.0905 0.1979 0.7120 0.067 Uiso 1 1 calc R
C1 C 0.4232(3) 0.1475(2) 0.5310(6) 0.0686(13) Uani 1 1 d .
C2 C 0.3871(3) 0.1647(2) 0.6460(5) 0.0770(15) Uani 1 1 d .
H2 H 0.4176 0.1861 0.7075 0.092 Uiso 1 1 calc R
C3 C 0.3046(3) 0.1497(2) 0.6699(5) 0.0703(13) Uani 1 1 d .
H3 H 0.2791 0.1622 0.7469 0.084 Uiso 1 1 calc R
C4 C 0.2606(3) 0.11684(18) 0.5812(5) 0.0583(11) Uani 1 1 d .
C5 C 0.2976(3) 0.1000(2) 0.4663(5) 0.0692(13) Uani 1 1 d .
H5 H 0.2674 0.0779 0.4054 0.083 Uiso 1 1 calc R
C6 C 0.3792(3) 0.1156(2) 0.4402(5) 0.0745(14) Uani 1 1 d .
H6 H 0.4040 0.1044 0.3617 0.089 Uiso 1 1 calc R
N5 N 0.1759(2) 0.09832(15) 0.6080(4) 0.0587(10) Uani 1 1 d .
C7 C 0.1591(3) 0.0680(2) 0.7174(5) 0.0710(13) Uani 1 1 d .
H7 H 0.2041 0.0611 0.7727 0.085 Uiso 1 1 calc R
C9 C 0.0289(3) 0.08737(17) 0.5571(5) 0.0550(11) Uani 1 1 d .
C8 C 0.0233(3) 0.05603(18) 0.6703(5) 0.0588(11) Uani 1 1 d .
C16 C -0.0591(3) -0.0074(2) 0.8258(5) 0.0817(15) Uani 1 1 d .
H16A H -0.1098 0.0036 0.8696 0.122 Uiso 1 1 calc R
H16B H -0.0125 0.0005 0.8820 0.122 Uiso 1 1 calc R
H16C H -0.0606 -0.0495 0.8043 0.122 Uiso 1 1 calc R
C11 C -0.1199(3) 0.03198(19) 0.6282(5) 0.0658(13) Uani 1 1 d .
C10 C -0.0403(3) 0.0922(2) 0.4711(5) 0.0627(12) Uani 1 1 d .
C15 C -0.1891(3) 0.0723(3) 0.4344(6) 0.0927(17) Uani 1 1 d .
H15A H -0.2287 0.0414 0.4564 0.139 Uiso 1 1 calc R
H15B H -0.1745 0.0690 0.3439 0.139 Uiso 1 1 calc R
H15C H -0.2133 0.1112 0.4505 0.139 Uiso 1 1 calc R
O21 O 0.3546(6) 0.2500 -0.1000(8) 0.179(4) Uani 1 2 d S
N6 N 0.3185(5) 0.2500 0.1035(7) 0.0881(19) Uani 1 2 d S
C19 C 0.3739(6) 0.2500 0.0101(9) 0.095(2) Uani 1 2 d S
H19 H 0.4303 0.2500 0.0316 0.114 Uiso 1 2 calc SR
C17 C 0.2311(6) 0.2500 0.0663(15) 0.168(5) Uani 1 2 d S
H17A H 0.2101 0.2905 0.0683 0.252 Uiso 0.50 1 calc PR
H17B H 0.2000 0.2255 0.1264 0.252 Uiso 0.50 1 calc PR
H17C H 0.2255 0.2340 -0.0203 0.252 Uiso 0.50 1 calc PR
C18 C 0.3460(9) 0.2500 0.2339(10) 0.166(5) Uani 1 2 d S
H18A H 0.4037 0.2386 0.2370 0.250 Uiso 0.50 1 calc PR
H18B H 0.3135 0.2217 0.2835 0.250 Uiso 0.50 1 calc PR
H18C H 0.3394 0.2896 0.2702 0.250 Uiso 0.50 1 calc PR
H20 H 0.123(3) 0.1081(16) 0.433(4) 0.052(11) Uiso 1 1 d .

loop_
_atom_site_aniso_label
_atom_site_aniso_U_11
_atom_site_aniso_U_22
_atom_site_aniso_U_33
_atom_site_aniso_U_23
_atom_site_aniso_U_13
_atom_site_aniso_U_12
Cl1 0.0660(10) 0.1280(14) 0.1305(15) -0.0011(10) 0.0028(9) -0.0304(8)
O1 0.073(2) 0.079(2) 0.079(2) 0.0048(18) -0.0144(19) -0.0088(17)
O2 0.061(2) 0.071(2) 0.119(3) -0.0167(19) 0.015(2) -0.0088(17)
C20 0.046(3) 0.056(3) 0.062(3) -0.005(2) 0.000(2) 0.0012(19)
N1 0.050(2) 0.060(2) 0.090(3) -0.010(2) -0.007(2) -0.0005(18)
N2 0.054(2) 0.052(2) 0.081(3) -0.0019(18) 0.004(2) 0.0034(17)
N3 0.056(3) 0.078(3) 0.082(3) 0.016(2) -0.006(2) 0.002(2)
C14 0.075(3) 0.058(2) 0.056(3) -0.003(2) 0.003(2) -0.003(2)
C12 0.044(2) 0.049(2) 0.063(3) -0.0018(19) -0.002(2) 0.0007(18)
C13 0.059(3) 0.053(2) 0.056(2) 0.0074(19) 0.002(2) 0.0004(19)
C1 0.052(3) 0.064(3) 0.090(4) 0.008(3) -0.005(3) -0.008(2)
C2 0.062(3) 0.071(3) 0.099(4) -0.010(3) -0.015(3) -0.007(2)
C3 0.060(3) 0.070(3) 0.081(3) -0.008(2) -0.001(3) 0.005(2)
C4 0.049(3) 0.051(2) 0.075(3) 0.002(2) -0.004(2) 0.004(2)
C5 0.056(3) 0.068(3) 0.083(3) -0.003(3) -0.005(3) -0.006(2)
C6 0.066(3) 0.080(3) 0.078(3) -0.002(3) 0.005(3) 0.000(3)
N5 0.049(2) 0.053(2) 0.074(2) 0.0016(18) -0.0035(19) 0.0054(16)
C7 0.060(3) 0.071(3) 0.082(3) 0.012(3) -0.004(3) 0.005(2)
C9 0.049(3) 0.044(2) 0.072(3) -0.007(2) -0.004(2) 0.0020(19)
C8 0.052(3) 0.050(2) 0.075(3) -0.002(2) 0.005(2) 0.004(2)
C16 0.073(3) 0.080(3) 0.092(4) 0.004(3) 0.011(3) 0.000(3)
C11 0.053(3) 0.046(2) 0.098(4) -0.016(2) 0.017(3) 0.002(2)
C10 0.059(3) 0.051(2) 0.079(3) -0.014(2) 0.002(3) 0.001(2)
C15 0.063(3) 0.095(4) 0.121(5) -0.004(3) -0.020(3) -0.009(3)
O21 0.183(9) 0.251(11) 0.102(5) 0.000 0.018(6) 0.000
N6 0.095(5) 0.088(4) 0.081(5) 0.000 0.020(4) 0.000
C19 0.088(6) 0.112(7) 0.084(6) 0.000 -0.006(6) 0.000
C17 0.072(8) 0.191(12) 0.241(14) 0.000 0.035(8) 0.000
C18 0.263(17) 0.139(10) 0.097(8) 0.000 -0.006(9) 0.000

loop_
_atom_type_symbol
_atom_type_description
_atom_type_scat_dispersion_real
_atom_type_scat_dispersion_imag
_atom_type_scat_source
C C 0.0033 0.0016 'International Tables Vol C Tables 4.2.6.8 and 6.1.1.4'
Cl Cl 0.1484 0.1585 'International Tables Vol C Tables 4.2.6.8 and 6.1.1.4'
N N 0.0061 0.0033 'International Tables Vol C Tables 4.2.6.8 and 6.1.1.4'
O O 0.0106 0.0060 'International Tables Vol C Tables 4.2.6.8 and 6.1.1.4'
H H 0.0000 0.0000 'International Tables Vol C Tables 4.2.6.8 and 6.1.1.4'

loop_
_geom_angle_atom_site_label_1
_geom_angle_atom_site_label_2
_geom_angle_atom_site_label_3
_geom_angle
_geom_angle_site_symmetry_1
_geom_angle_site_symmetry_3
N5 C20 C9 108.4(4) . .
N5 C20 C12 109.8(3) . .
C9 C20 C12 113.5(4) . .
N5 C20 H20 110(3) . .
C9 C20 H20 110(2) . .
C12 C20 H20 105(2) . .
C11 N1 C10 123.6(4) . .
C11 N1 C15 118.5(4) . .
C10 N1 C15 117.9(4) . .
C11 N2 C8 121.3(4) . .
C11 N2 C16 116.3(4) . .
C8 N2 C16 122.4(4) . .
C7 N3 C8 114.2(4) . .
C12 C14 C14 120.8(2) . 8_565
C12 C14 H14 119.6 . .
C14 C14 H14 119.6 8_565 .
C14 C12 C13 118.7(4) . .
C14 C12 C20 120.5(4) . .
C13 C12 C20 120.8(4) . .
C12 C13 C13 120.5(2) . 8_565
C12 C13 H13 119.8 . .
C13 C13 H13 119.8 8_565 .
C6 C1 C2 120.9(5) . .
C6 C1 Cl1 119.3(4) . .
C2 C1 Cl1 119.8(4) . .
C1 C2 C3 119.4(5) . .
C1 C2 H2 120.3 . .
C3 C2 H2 120.3 . .
C4 C3 C2 120.3(5) . .
C4 C3 H3 119.9 . .
C2 C3 H3 119.9 . .
C3 C4 C5 119.7(4) . .
C3 C4 N5 120.8(4) . .
C5 C4 N5 119.5(4) . .
C4 C5 C6 120.6(5) . .
C4 C5 H5 119.7 . .
C6 C5 H5 119.7 . .
C1 C6 C5 119.2(5) . .
C1 C6 H6 120.4 . .
C5 C6 H6 120.4 . .
C7 N5 C4 119.5(4) . .
C7 N5 C20 121.9(4) . .
C4 N5 C20 118.4(3) . .
N3 C7 N5 128.1(5) . .
N3 C7 H7 115.9 . .
N5 C7 H7 115.9 . .
C8 C9 C10 121.2(4) . .
C8 C9 C20 121.0(4) . .
C10 C9 C20 117.8(4) . .
C9 C8 N3 125.3(4) . .
C9 C8 N2 120.5(4) . .
N3 C8 N2 114.2(4) . .
N2 C16 H16A 109.5 . .
N2 C16 H16B 109.5 . .
H16A C16 H16B 109.5 . .
N2 C16 H16C 109.5 . .
H16A C16 H16C 109.5 . .
H16B C16 H16C 109.5 . .
O2 C11 N2 121.3(5) . .
O2 C11 N1 120.8(5) . .
N2 C11 N1 117.9(4) . .
O1 C10 N1 120.1(5) . .
O1 C10 C9 124.5(5) . .
N1 C10 C9 115.5(5) . .
N1 C15 H15A 109.5 . .
N1 C15 H15B 109.5 . .
H15A C15 H15B 109.5 . .
N1 C15 H15C 109.5 . .
H15A C15 H15C 109.5 . .
H15B C15 H15C 109.5 . .
C19 N6 C18 118.9(9) . .
C19 N6 C17 117.7(9) . .
C18 N6 C17 123.4(10) . .
O21 C19 N6 121.7(10) . .
O21 C19 H19 119.1 . .
N6 C19 H19 119.1 . .
N6 C17 H17A 110.5 . .
N6 C17 H17B 110.5 . .
H17A C17 H17B 108.5 . .
N6 C17 H17C 110.4 . .
H17A C17 H17C 108.5 . .
H17B C17 H17C 108.5 . .
N6 C18 H18A 109.6 . .
N6 C18 H18B 109.6 . .
H18A C18 H18B 109.3 . .
N6 C18 H18C 109.6 . .
H18A C18 H18C 109.3 . .
H18B C18 H18C 109.3 . .

loop_
_geom_bond_atom_site_label_1
_geom_bond_atom_site_label_2
_geom_bond_distance
_geom_bond_site_symmetry_2
Cl1 C1 1.742(5) .
O1 C10 1.229(5) .
O2 C11 1.223(5) .
C20 N5 1.477(5) .
C20 C9 1.513(6) .
C20 C12 1.533(6) .
C20 H20 0.93(4) .
N1 C11 1.379(6) .
N1 C10 1.402(6) .
N1 C15 1.464(6) .
N2 C11 1.364(6) .
N2 C8 1.384(5) .
N2 C16 1.471(6) .
N3 C7 1.303(6) .
N3 C8 1.371(6) .
C14 C12 1.378(6) .
C14 C14 1.381(8) 8_565
C14 H14 0.9300 .
C12 C13 1.383(5) .
C13 C13 1.389(8) 8_565
C13 H13 0.9300 .
C1 C6 1.365(7) .
C1 C2 1.366(7) .
C2 C3 1.385(7) .
C2 H2 0.9300 .
C3 C4 1.362(6) .
C3 H3 0.9300 .
C4 C5 1.369(6) .
C4 N5 1.445(6) .
C5 C6 1.380(7) .
C5 H5 0.9300 .
C6 H6 0.9300 .
N5 C7 1.335(6) .
C7 H7 0.9300 .
C9 C8 1.355(6) .
C9 C10 1.420(7) .
C16 H16A 0.9600 .
C16 H16B 0.9600 .
C16 H16C 0.9600 .
C15 H15A 0.9600 .
C15 H15B 0.9600 .
C15 H15C 0.9600 .
O21 C19 1.169(10) .
N6 C19 1.306(10) .
N6 C18 1.406(12) .
N6 C17 1.452(12) .
C19 H19 0.9300 .
C17 H17A 0.9693 .
C17 H17B 0.9693 .
C17 H17C 0.9692 .
C18 H18A 0.9615 .
C18 H18B 0.9615 .
C18 H18C 0.9615 .
